data_2201823
loop_
_publ_author_name
'Simon, Monika'
'Csunderlik, Carol'
'Jones, Peter G.'
'Neda, Ion'
'Fischer, Axel K.'

_publ_section_title
;
 Bis(<i>p</i>-nitrophenyl) carbonate--benzene (3/1)
;
_journal_issue 5
_journal_name_full 'Acta Crystallographica Section E'
_journal_page_first o691
_journal_page_last o692
_journal_paper_doi 10.1107/S1600536803007499
_journal_volume 59
_journal_year 2003
_chemical_formula_moiety 'C13 H8 N2 O7 , 1/3 C6 H6'
_chemical_formula_sum 'C15 H10 N2 O7'
_chemical_formula_weight 330.25
_chemical_name_systematic
;
 Bis(p-nitrophenyl) carbonate benzene solvate (3:1)
;
_space_group_IT_number 14
_symmetry_cell_setting monoclinic
_symmetry_space_group_name_Hall '-P 2ybc'
_symmetry_space_group_name_H-M 'P 1 21/c 1'
_atom_sites_solution_hydrogens geom
_atom_sites_solution_primary direct
_atom_sites_solution_secondary difmap
_audit_creation_method SHELXL-97
_cell_angle_alpha 90.00
_cell_angle_beta 111.618(5)
_cell_angle_gamma 90.00
_cell_formula_units_Z 12
_cell_length_a 21.074(2)
_cell_length_b 8.4949(8)
_cell_length_c 25.828(2)
_cell_measurement_reflns_used 6133
_cell_measurement_temperature 133(2)
_cell_measurement_theta_max 26.4
_cell_measurement_theta_min 2.5
_cell_volume 4298.5(7)
_computing_cell_refinement 'SAINT (Bruker, 1998)'
_computing_data_collection 'SMART (Bruker, 1998)'
_computing_data_reduction SAINT
_computing_molecular_graphics 'XP (Siemens, 1994)'
_computing_publication_material SHELXL97
_computing_structure_refinement 'SHELXL97 (Sheldrick, 1997)'
_computing_structure_solution 'SHELXS97 (Sheldrick, 1990)'
_diffrn_ambient_temperature 133(2)
_diffrn_detector_area_resol_mean 8.192
_diffrn_measured_fraction_theta_full 0.999
_diffrn_measured_fraction_theta_max 0.999
_diffrn_measurement_device_type 'Bruker SMART 1000 CCD'
_diffrn_measurement_method \w-scan
_diffrn_radiation_monochromator graphite
_diffrn_radiation_source 'fine-focus sealed tube'
_diffrn_radiation_type MoK\a
_diffrn_radiation_wavelength 0.71073
_diffrn_reflns_av_R_equivalents 0.0483
_diffrn_reflns_av_sigmaI/netI 0.0574
_diffrn_reflns_limit_h_max 18
_diffrn_reflns_limit_h_min -26
_diffrn_reflns_limit_k_max 10
_diffrn_reflns_limit_k_min -10
_diffrn_reflns_limit_l_max 32
_diffrn_reflns_limit_l_min -31
_diffrn_reflns_number 26129
_diffrn_reflns_theta_full 26.37
_diffrn_reflns_theta_max 26.37
_diffrn_reflns_theta_min 1.63
_diffrn_standards_decay_% 0
_diffrn_standards_interval_count 0
_diffrn_standards_interval_time 0
_diffrn_standards_number 0
_exptl_absorpt_coefficient_mu 0.124
_exptl_absorpt_correction_type none
_exptl_crystal_colour colourless
_exptl_crystal_density_diffrn 1.531
_exptl_crystal_density_method 'not measured'
_exptl_crystal_description prism
_exptl_crystal_F_000 2040
_exptl_crystal_size_max 0.40
_exptl_crystal_size_mid 0.25
_exptl_crystal_size_min 0.15
_refine_diff_density_max 0.236
_refine_diff_density_min -0.208
_refine_ls_extinction_method none
_refine_ls_goodness_of_fit_ref 0.915
_refine_ls_hydrogen_treatment constr
_refine_ls_matrix_type full
_refine_ls_number_parameters 649
_refine_ls_number_reflns 8781
_refine_ls_number_restraints 0
_refine_ls_restrained_S_all 0.915
_refine_ls_R_factor_all 0.0706
_refine_ls_R_factor_gt 0.0338
_refine_ls_shift/su_max 0.000
_refine_ls_shift/su_mean 0.000
_refine_ls_structure_factor_coef Fsqd
_refine_ls_weighting_details 'calc w = 1/[\s^2^(Fo^2^)+(0.0333P)^2^] where P = (Fo^2^+2Fc^2^)/3'
_refine_ls_weighting_scheme calc
_refine_ls_wR_factor_gt 0.0685
_refine_ls_wR_factor_ref 0.0790
_reflns_number_gt 5569
_reflns_number_total 8781
_reflns_threshold_expression I>2\s(I)
_cod_data_source_file bt6263.cif
_cod_data_source_block I
_cod_original_cell_volume 4298.6(7)
_cod_original_sg_symbol_H-M 'P 21/c'
_cod_database_code 2201823
_cod_database_fobs_code 2201823

loop_
_symmetry_equiv_pos_as_xyz
'x, y, z'
'-x, y+1/2, -z+1/2'
'-x, -y, -z'
'x, -y-1/2, z-1/2'

loop_
_atom_site_label
_atom_site_fract_x
_atom_site_fract_y
_atom_site_fract_z
_atom_site_U_iso_or_equiv
_atom_site_adp_type
_atom_site_calc_flag
_atom_site_refinement_flags
_atom_site_occupancy
_atom_site_disorder_assembly
_atom_site_disorder_group
_atom_site_type_symbol
O1 0.01126(6) 0.43743(14) 0.17370(4) 0.0320(3) Uani d . 1 . . O
O2 -0.01704(6) 0.21654(13) 0.11996(4) 0.0320(3) Uani d . 1 . . O
O3 0.01845(6) 0.18862(13) 0.20765(4) 0.0350(3) Uani d . 1 . . O
O4 -0.14343(6) 0.58296(16) -0.10593(5) 0.0436(3) Uani d . 1 . . O
O5 -0.09830(6) 0.37969(16) -0.13037(5) 0.0385(3) Uani d . 1 . . O
O6 0.17613(6) 0.28928(16) 0.46195(5) 0.0430(3) Uani d . 1 . . O
O7 0.08190(6) 0.40695(14) 0.45328(4) 0.0347(3) Uani d . 1 . . O
N1 -0.10969(7) 0.46043(18) -0.09516(6) 0.0313(4) Uani d . 1 . . N
N2 0.11840(7) 0.33479(16) 0.43380(5) 0.0280(3) Uani d . 1 . . N
C1 0.00484(8) 0.2997(2) 0.16784(6) 0.0258(4) Uani d . 1 . . C
C11 -0.03708(8) 0.2934(2) 0.06854(6) 0.0258(4) Uani d . 1 . . C
C12 -0.01313(8) 0.2261(2) 0.03039(6) 0.0275(4) Uani d . 1 . . C
H12 0.0190 0.1425 0.0412 0.033 Uiso calc R 1 . . H
C13 -0.03681(8) 0.2825(2) -0.02362(6) 0.0282(4) Uani d . 1 . . C
H13 -0.0219 0.2372 -0.0508 0.034 Uiso calc R 1 . . H
C14 -0.08247(8) 0.4056(2) -0.03718(6) 0.0250(4) Uani d . 1 . . C
C15 -0.10567(8) 0.47574(19) 0.00097(7) 0.0277(4) Uani d . 1 . . C
H15 -0.1366 0.5618 -0.0096 0.033 Uiso calc R 1 . . H
C16 -0.08270(8) 0.4175(2) 0.05493(7) 0.0285(4) Uani d . 1 . . C
H16 -0.0980 0.4621 0.0820 0.034 Uiso calc R 1 . . H
C21 0.04328(9) 0.23554(19) 0.26363(6) 0.0264(4) Uani d . 1 . . C
C22 0.00376(9) 0.32455(19) 0.28470(6) 0.0282(4) Uani d . 1 . . C
H22 -0.0396 0.3628 0.2609 0.034 Uiso calc R 1 . . H
C23 0.02836(8) 0.35728(19) 0.34119(6) 0.0245(4) Uani d . 1 . . C
H23 0.0024 0.4182 0.3571 0.029 Uiso calc R 1 . . H
C24 0.09143(8) 0.29926(19) 0.37372(6) 0.0227(4) Uani d . 1 . . C
C25 0.13096(8) 0.20884(19) 0.35259(7) 0.0274(4) Uani d . 1 . . C
H25 0.1742 0.1702 0.3763 0.033 Uiso calc R 1 . . H
C26 0.10633(8) 0.17610(19) 0.29641(7) 0.0282(4) Uani d . 1 . . C
H26 0.1321 0.1141 0.2806 0.034 Uiso calc R 1 . . H
O1' 0.31915(6) 0.41828(13) 0.21378(4) 0.0290(3) Uani d . 1 . . O
O2' 0.30928(5) 0.15569(13) 0.19496(4) 0.0270(3) Uani d . 1 . . O
O3' 0.27625(5) 0.24280(13) 0.25871(4) 0.0267(3) Uani d . 1 . . O
O4' 0.35203(6) 0.23626(15) -0.03075(5) 0.0401(3) Uani d . 1 . . O
O5' 0.43904(6) 0.08886(15) 0.01379(5) 0.0374(3) Uani d . 1 . . O
O6' 0.17954(6) 0.67527(16) 0.40989(5) 0.0455(4) Uani d . 1 . . O
O7' 0.13530(6) 0.80252(15) 0.33249(5) 0.0375(3) Uani d . 1 . . O
N1' 0.38770(7) 0.16378(17) 0.01101(6) 0.0284(3) Uani d . 1 . . N
N2' 0.16889(7) 0.69312(17) 0.36028(6) 0.0296(3) Uani d . 1 . . N
C1' 0.30326(8) 0.2885(2) 0.22110(6) 0.0238(4) Uani d . 1 . . C
C11' 0.33048(8) 0.16869(19) 0.14950(6) 0.0229(4) Uani d . 1 . . C
C12' 0.38290(8) 0.07014(19) 0.15021(6) 0.0259(4) Uani d . 1 . . C
H12' 0.4054 0.0048 0.1815 0.031 Uiso calc R 1 . . H
C13' 0.40208(8) 0.06863(19) 0.10421(6) 0.0256(4) Uani d . 1 . . C
H13' 0.4379 0.0023 0.1033 0.031 Uiso calc R 1 . . H
C14' 0.36786(8) 0.16573(19) 0.05981(6) 0.0234(4) Uani d . 1 . . C
C15' 0.31525(8) 0.26386(19) 0.05919(6) 0.0252(4) Uani d . 1 . . C
H15' 0.2928 0.3296 0.0280 0.030 Uiso calc R 1 . . H
C16' 0.29595(8) 0.26447(19) 0.10479(6) 0.0255(4) Uani d . 1 . . C
H16' 0.2596 0.3296 0.1054 0.031 Uiso calc R 1 . . H
C21' 0.25144(8) 0.36392(19) 0.28341(6) 0.0233(4) Uani d . 1 . . C
C22' 0.19810(8) 0.4556(2) 0.25056(6) 0.0273(4) Uani d . 1 . . C
H22' 0.1800 0.4426 0.2113 0.033 Uiso calc R 1 . . H
C23' 0.17120(8) 0.5671(2) 0.27566(6) 0.0265(4) Uani d . 1 . . C
H23' 0.1352 0.6344 0.2540 0.032 Uiso calc R 1 . . H
C24' 0.19815(8) 0.57807(19) 0.33311(6) 0.0231(4) Uani d . 1 . . C
C25' 0.25104(8) 0.48442(19) 0.36632(6) 0.0247(4) Uani d . 1 . . C
H25' 0.2680 0.4943 0.4057 0.030 Uiso calc R 1 . . H
C26' 0.27879(8) 0.37550(19) 0.34066(6) 0.0245(4) Uani d . 1 . . C
H26' 0.3158 0.3104 0.3621 0.029 Uiso calc R 1 . . H
O1" 0.31636(6) 0.63824(14) 0.50029(4) 0.0301(3) Uani d . 1 . . O
O2" 0.27915(6) 0.84461(13) 0.53749(5) 0.0320(3) Uani d . 1 . . O
O3" 0.31697(6) 0.89297(14) 0.47288(5) 0.0353(3) Uani d . 1 . . O
O4" 0.18185(6) 0.57290(15) 0.72046(5) 0.0412(3) Uani d . 1 . . O
O5" 0.12995(8) 0.41327(19) 0.65337(6) 0.0663(5) Uani d . 1 . . O
O6" 0.45710(7) 0.67693(18) 0.30858(5) 0.0516(4) Uani d . 1 . . O
O7" 0.38378(6) 0.84417(17) 0.25708(5) 0.0465(4) Uani d . 1 . . O
N1" 0.16855(7) 0.52355(18) 0.67289(6) 0.0349(4) Uani d . 1 . . N
N2" 0.41070(7) 0.77117(19) 0.30076(6) 0.0346(4) Uani d . 1 . . N
C1" 0.30549(8) 0.7740(2) 0.50326(6) 0.0268(4) Uani d . 1 . . C
C11" 0.25493(8) 0.74961(19) 0.57088(6) 0.0253(4) Uani d . 1 . . C
C12" 0.21139(8) 0.62449(19) 0.54934(7) 0.0263(4) Uani d . 1 . . C
H12" 0.2006 0.5915 0.5119 0.032 Uiso calc R 1 . . H
C13" 0.18381(8) 0.5483(2) 0.58343(6) 0.0275(4) Uani d . 1 . . C
H13" 0.1541 0.4611 0.5699 0.033 Uiso calc R 1 . . H
C14" 0.20021(8) 0.6010(2) 0.63766(6) 0.0252(4) Uani d . 1 . . C
C15" 0.24444(8) 0.7248(2) 0.65927(6) 0.0273(4) Uani d . 1 . . C
H15" 0.2554 0.7577 0.6967 0.033 Uiso calc R 1 . . H
C16" 0.27246(8) 0.7997(2) 0.62543(7) 0.0271(4) Uani d . 1 . . C
H16" 0.3034 0.8846 0.6393 0.033 Uiso calc R 1 . . H
C21" 0.34171(9) 0.8537(2) 0.43104(7) 0.0287(4) Uani d . 1 . . C
C22" 0.39658(8) 0.7546(2) 0.44003(7) 0.0304(4) Uani d . 1 . . C
H22" 0.4188 0.7065 0.4753 0.036 Uiso calc R 1 . . H
C23" 0.41870(8) 0.7266(2) 0.39659(7) 0.0294(4) Uani d . 1 . . C
H23" 0.4560 0.6578 0.4014 0.035 Uiso calc R 1 . . H
C24" 0.38581(8) 0.8000(2) 0.34625(6) 0.0277(4) Uani d . 1 . . C
C25" 0.33165(8) 0.9009(2) 0.33709(7) 0.0321(4) Uani d . 1 . . C
H25" 0.3103 0.9508 0.3020 0.038 Uiso calc R 1 . . H
C26" 0.30923(9) 0.9276(2) 0.38034(7) 0.0336(4) Uani d . 1 . . C
H26" 0.2718 0.9963 0.3753 0.040 Uiso calc R 1 . . H
C101 0.54435(10) 0.7894(3) 0.15648(10) 0.0505(6) Uani d . 1 . . C
H101 0.5751 0.8759 0.1655 0.061 Uiso calc R 1 . . H
C102 0.52781(11) 0.7168(3) 0.10570(9) 0.0599(7) Uani d . 1 . . C
H102 0.5467 0.7525 0.0796 0.072 Uiso calc R 1 . . H
C103 0.48244(12) 0.5885(3) 0.09310(8) 0.0622(7) Uani d . 1 . . C
H103 0.4701 0.5358 0.0583 0.075 Uiso calc R 1 . . H
C104 0.45609(10) 0.5406(3) 0.13232(9) 0.0529(6) Uani d . 1 . . C
H104 0.4254 0.4541 0.1246 0.063 Uiso calc R 1 . . H
C105 0.47393(10) 0.6171(3) 0.18192(8) 0.0481(5) Uani d . 1 . . C
H105 0.4554 0.5836 0.2085 0.058 Uiso calc R 1 . . H
C106 0.51753(10) 0.7397(3) 0.19376(8) 0.0468(5) Uani d . 1 . . C
H106 0.5295 0.7916 0.2286 0.056 Uiso calc R 1 . . H

loop_
_atom_site_aniso_label
_atom_site_aniso_U_11
_atom_site_aniso_U_22
_atom_site_aniso_U_33
_atom_site_aniso_U_12
_atom_site_aniso_U_13
_atom_site_aniso_U_23
O1 0.0418(7) 0.0239(7) 0.0275(6) -0.0076(5) 0.0096(5) 0.0001(5)
O2 0.0524(8) 0.0235(7) 0.0180(6) 0.0016(6) 0.0104(5) 0.0005(5)
O3 0.0619(8) 0.0221(7) 0.0187(6) 0.0002(6) 0.0121(6) 0.0000(5)
O4 0.0458(8) 0.0417(9) 0.0338(7) 0.0040(7) 0.0035(6) 0.0119(6)
O5 0.0380(8) 0.0548(9) 0.0237(6) -0.0049(6) 0.0126(6) 0.0011(6)
O6 0.0341(8) 0.0526(9) 0.0294(7) 0.0066(6) -0.0034(6) 0.0007(6)
O7 0.0400(7) 0.0396(8) 0.0254(6) -0.0012(6) 0.0131(6) -0.0061(6)
N1 0.0247(8) 0.0380(10) 0.0266(8) -0.0071(7) 0.0041(6) 0.0061(7)
N2 0.0310(9) 0.0246(8) 0.0254(8) -0.0051(7) 0.0067(7) 0.0003(6)
C1 0.0305(10) 0.0254(10) 0.0220(9) -0.0013(8) 0.0104(7) 0.0012(7)
C11 0.0309(10) 0.0250(10) 0.0203(8) -0.0047(7) 0.0079(7) 0.0024(7)
C12 0.0267(10) 0.0295(10) 0.0252(9) 0.0013(7) 0.0084(7) 0.0015(7)
C13 0.0255(9) 0.0351(11) 0.0244(9) -0.0032(8) 0.0096(7) -0.0012(8)
C14 0.0225(9) 0.0298(10) 0.0198(8) -0.0082(7) 0.0043(7) 0.0042(7)
C15 0.0284(10) 0.0223(9) 0.0291(9) -0.0019(7) 0.0068(7) 0.0027(7)
C16 0.0350(10) 0.0255(10) 0.0274(9) -0.0025(8) 0.0142(8) -0.0033(7)
C21 0.0400(10) 0.0190(9) 0.0193(8) -0.0043(8) 0.0100(7) -0.0001(7)
C22 0.0317(10) 0.0242(10) 0.0231(9) 0.0011(8) 0.0038(7) 0.0005(7)
C23 0.0291(10) 0.0207(9) 0.0250(9) -0.0005(7) 0.0114(7) -0.0025(7)
C24 0.0256(9) 0.0216(9) 0.0195(8) -0.0056(7) 0.0067(7) 0.0006(7)
C25 0.0264(9) 0.0259(10) 0.0294(9) 0.0001(7) 0.0097(7) 0.0043(8)
C26 0.0362(11) 0.0218(10) 0.0311(10) 0.0005(8) 0.0177(8) 0.0005(7)
O1' 0.0407(7) 0.0232(7) 0.0267(6) -0.0017(5) 0.0165(5) 0.0006(5)
O2' 0.0389(7) 0.0216(7) 0.0269(6) 0.0004(5) 0.0195(5) -0.0010(5)
O3' 0.0385(7) 0.0229(7) 0.0238(6) 0.0036(5) 0.0173(5) 0.0026(5)
O4' 0.0529(8) 0.0459(8) 0.0222(6) 0.0020(7) 0.0146(6) 0.0027(6)
O5' 0.0311(7) 0.0510(9) 0.0353(7) -0.0024(6) 0.0184(6) -0.0068(6)
O6' 0.0547(9) 0.0611(10) 0.0214(7) 0.0259(7) 0.0149(6) 0.0018(6)
O7' 0.0447(8) 0.0331(8) 0.0351(7) 0.0173(6) 0.0150(6) 0.0072(6)
N1' 0.0315(9) 0.0306(9) 0.0239(8) -0.0102(7) 0.0111(7) -0.0071(7)
N2' 0.0279(8) 0.0328(9) 0.0267(8) 0.0066(7) 0.0082(6) 0.0011(7)
C1' 0.0261(9) 0.0240(10) 0.0204(8) 0.0028(7) 0.0074(7) 0.0010(7)
C11' 0.0265(9) 0.0225(9) 0.0217(8) -0.0044(7) 0.0112(7) -0.0032(7)
C12' 0.0280(10) 0.0257(10) 0.0229(9) 0.0016(7) 0.0080(7) 0.0018(7)
C13' 0.0229(9) 0.0276(10) 0.0266(9) -0.0008(7) 0.0096(7) -0.0037(7)
C14' 0.0264(9) 0.0259(10) 0.0181(8) -0.0071(7) 0.0085(7) -0.0055(7)
C15' 0.0274(9) 0.0249(10) 0.0196(8) -0.0031(7) 0.0044(7) 0.0002(7)
C16' 0.0252(9) 0.0244(10) 0.0262(9) 0.0009(7) 0.0089(7) -0.0025(7)
C21' 0.0288(9) 0.0211(9) 0.0234(9) 0.0004(7) 0.0136(7) 0.0000(7)
C22' 0.0327(10) 0.0315(10) 0.0164(8) 0.0026(8) 0.0075(7) 0.0018(7)
C23' 0.0263(9) 0.0274(10) 0.0231(9) 0.0048(7) 0.0061(7) 0.0053(7)
C24' 0.0257(9) 0.0223(9) 0.0230(8) 0.0024(7) 0.0109(7) 0.0003(7)
C25' 0.0249(9) 0.0293(10) 0.0186(8) 0.0001(7) 0.0065(7) 0.0006(7)
C26' 0.0233(9) 0.0266(10) 0.0234(9) 0.0028(7) 0.0083(7) 0.0041(7)
O1" 0.0382(7) 0.0232(7) 0.0322(7) 0.0054(5) 0.0168(5) 0.0023(5)
O2" 0.0466(8) 0.0241(7) 0.0322(7) -0.0017(6) 0.0226(6) -0.0017(5)
O3" 0.0540(8) 0.0245(7) 0.0375(7) 0.0018(6) 0.0287(6) 0.0033(5)
O4" 0.0574(9) 0.0433(8) 0.0301(7) -0.0020(6) 0.0246(6) -0.0028(6)
O5" 0.0847(12) 0.0687(11) 0.0602(10) -0.0484(9) 0.0439(8) -0.0243(8)
O6" 0.0512(9) 0.0710(11) 0.0388(8) 0.0287(8) 0.0241(7) 0.0130(7)
O7" 0.0479(8) 0.0647(10) 0.0279(7) 0.0105(7) 0.0152(6) 0.0171(7)
N1" 0.0399(9) 0.0343(10) 0.0353(9) -0.0014(7) 0.0194(7) -0.0016(7)
N2" 0.0317(9) 0.0447(10) 0.0269(8) 0.0014(8) 0.0100(7) 0.0050(7)
C1" 0.0314(10) 0.0262(11) 0.0242(9) 0.0004(8) 0.0118(7) 0.0009(7)
C11" 0.0286(10) 0.0224(9) 0.0272(9) 0.0028(7) 0.0132(7) 0.0032(7)
C12" 0.0291(10) 0.0278(10) 0.0210(8) 0.0016(7) 0.0080(7) -0.0030(7)
C13" 0.0265(10) 0.0251(10) 0.0300(9) -0.0008(7) 0.0095(7) -0.0029(7)
C14" 0.0255(9) 0.0258(10) 0.0261(9) 0.0037(7) 0.0117(7) 0.0017(7)
C15" 0.0287(10) 0.0294(10) 0.0226(9) 0.0034(8) 0.0082(7) -0.0035(7)
C16" 0.0287(10) 0.0242(10) 0.0280(9) -0.0006(7) 0.0100(7) -0.0043(7)
C21" 0.0360(10) 0.0241(10) 0.0301(10) -0.0031(8) 0.0171(8) 0.0008(7)
C22" 0.0319(10) 0.0335(11) 0.0241(9) 0.0008(8) 0.0085(7) 0.0063(8)
C23" 0.0245(9) 0.0342(11) 0.0284(9) 0.0044(8) 0.0086(7) 0.0060(8)
C24" 0.0275(10) 0.0319(11) 0.0241(9) -0.0019(8) 0.0099(7) 0.0039(8)
C25" 0.0336(11) 0.0326(11) 0.0280(9) 0.0040(8) 0.0091(8) 0.0104(8)
C26" 0.0372(11) 0.0270(10) 0.0398(11) 0.0070(8) 0.0180(9) 0.0085(8)
C101 0.0327(12) 0.0405(13) 0.0730(16) 0.0020(9) 0.0133(11) 0.0090(11)
C102 0.0440(14) 0.088(2) 0.0604(15) 0.0294(13) 0.0336(12) 0.0364(14)
C103 0.0566(15) 0.086(2) 0.0345(12) 0.0293(14) 0.0051(11) -0.0169(12)
C104 0.0413(13) 0.0463(14) 0.0660(15) -0.0086(10) 0.0139(11) -0.0146(12)
C105 0.0501(13) 0.0504(14) 0.0496(13) 0.0012(11) 0.0250(10) 0.0032(11)
C106 0.0404(12) 0.0475(14) 0.0451(12) 0.0060(10) 0.0072(10) -0.0069(10)

loop_
_atom_type_symbol
_atom_type_description
_atom_type_scat_dispersion_real
_atom_type_scat_dispersion_imag
_atom_type_scat_source
C C 0.0033 0.0016 'International Tables Vol C Tables 4.2.6.8 and 6.1.1.4'
H H 0.0000 0.0000 'International Tables Vol C Tables 4.2.6.8 and 6.1.1.4'
O O 0.0106 0.0060 'International Tables Vol C Tables 4.2.6.8 and 6.1.1.4'
N N 0.0061 0.0033 'International Tables Vol C Tables 4.2.6.8 and 6.1.1.4'

loop_
_geom_angle_atom_site_label_1
_geom_angle_atom_site_label_2
_geom_angle_atom_site_label_3
_geom_angle
_geom_angle_publ_flag
C1 O2 C11 120.50(13) ?
C1 O3 C21 118.81(13) ?
O5 N1 O4 123.82(14) ?
O5 N1 C14 117.86(15) ?
O4 N1 C14 118.31(15) ?
O7 N2 O6 123.28(13) ?
O7 N2 C24 118.50(13) ?
O6 N2 C24 118.22(14) ?
O1 C1 O3 127.89(15) y
O1 C1 O2 128.36(15) y
O3 C1 O2 103.74(14) y
C16 C11 C12 122.38(15) ?
C16 C11 O2 122.42(15) ?
C12 C11 O2 114.91(15) ?
C13 C12 C11 118.94(16) ?
C13 C12 H12 120.5 ?
C11 C12 H12 120.5 ?
C14 C13 C12 118.62(16) ?
C14 C13 H13 120.7 ?
C12 C13 H13 120.7 ?
C13 C14 C15 122.86(15) ?
C13 C14 N1 118.33(15) ?
C15 C14 N1 118.76(16) ?
C14 C15 C16 118.50(16) ?
C14 C15 H15 120.7 ?
C16 C15 H15 120.7 ?
C11 C16 C15 118.69(16) ?
C11 C16 H16 120.7 ?
C15 C16 H16 120.7 ?
C22 C21 C26 122.93(14) ?
C22 C21 O3 120.89(15) ?
C26 C21 O3 115.95(15) ?
C21 C22 C23 118.72(15) ?
C21 C22 H22 120.6 ?
C23 C22 H22 120.6 ?
C24 C23 C22 118.29(15) ?
C24 C23 H23 120.9 ?
C22 C23 H23 120.9 ?
C23 C24 C25 122.98(14) ?
C23 C24 N2 118.73(14) ?
C25 C24 N2 118.29(14) ?
C26 C25 C24 118.64(15) ?
C26 C25 H25 120.7 ?
C24 C25 H25 120.7 ?
C25 C26 C21 118.43(15) ?
C25 C26 H26 120.8 ?
C21 C26 H26 120.8 ?
C1' O2' C11' 118.11(12) ?
C1' O3' C21' 116.13(12) ?
O4' N1' O5' 123.30(14) ?
O4' N1' C14' 118.20(14) ?
O5' N1' C14' 118.49(13) ?
O6' N2' O7' 123.29(14) ?
O6' N2' C24' 118.08(13) ?
O7' N2' C24' 118.63(13) ?
O1' C1' O2' 127.94(15) y
O1' C1' O3' 126.85(15) y
O2' C1' O3' 105.20(13) y
C16' C11' C12' 122.75(15) ?
C16' C11' O2' 120.87(14) ?
C12' C11' O2' 116.11(13) ?
C11' C12' C13' 118.54(15) ?
C11' C12' H12' 120.7 ?
C13' C12' H12' 120.7 ?
C14' C13' C12' 118.52(15) ?
C14' C13' H13' 120.7 ?
C12' C13' H13' 120.7 ?
C13' C14' C15' 122.76(15) ?
C13' C14' N1' 118.68(15) ?
C15' C14' N1' 118.57(14) ?
C16' C15' C14' 118.66(14) ?
C16' C15' H15' 120.7 ?
C14' C15' H15' 120.7 ?
C15' C16' C11' 118.77(15) ?
C15' C16' H16' 120.6 ?
C11' C16' H16' 120.6 ?
C22' C21' C26' 123.06(15) ?
C22' C21' O3' 119.35(13) ?
C26' C21' O3' 117.36(14) ?
C21' C22' C23' 118.87(14) ?
C21' C22' H22' 120.6 ?
C23' C22' H22' 120.6 ?
C22' C23' C24' 118.17(15) ?
C22' C23' H23' 120.9 ?
C24' C23' H23' 120.9 ?
C25' C24' C23' 123.11(15) ?
C25' C24' N2' 118.21(13) ?
C23' C24' N2' 118.68(14) ?
C24' C25' C26' 118.28(14) ?
C24' C25' H25' 120.9 ?
C26' C25' H25' 120.9 ?
C21' C26' C25' 118.49(15) ?
C21' C26' H26' 120.8 ?
C25' C26' H26' 120.8 ?
C1" O2" C11" 118.53(13) ?
C1" O3" C21" 117.72(13) ?
O5" N1" O4" 123.12(15) ?
O5" N1" C14" 118.28(14) ?
O4" N1" C14" 118.60(15) ?
O6" N2" O7" 123.62(15) ?
O6" N2" C24" 118.40(14) ?
O7" N2" C24" 117.99(15) ?
O1" C1" O2" 127.82(16) y
O1" C1" O3" 127.52(16) y
O2" C1" O3" 104.66(14) y
C12" C11" C16" 122.34(15) ?
C12" C11" O2" 122.14(14) ?
C16" C11" O2" 115.23(15) ?
C11" C12" C13" 118.50(15) ?
C11" C12" H12" 120.8 ?
C13" C12" H12" 120.8 ?
C12" C13" C14" 119.02(16) ?
C12" C13" H13" 120.5 ?
C14" C13" H13" 120.5 ?
C15" C14" C13" 122.31(16) ?
C15" C14" N1" 119.00(15) ?
C13" C14" N1" 118.69(15) ?
C16" C15" C14" 118.61(15) ?
C16" C15" H15" 120.7 ?
C14" C15" H15" 120.7 ?
C15" C16" C11" 119.19(16) ?
C15" C16" H16" 120.4 ?
C11" C16" H16" 120.4 ?
C22" C21" C26" 121.88(16) ?
C22" C21" O3" 122.83(14) ?
C26" C21" O3" 115.22(15) ?
C21" C22" C23" 118.68(15) ?
C21" C22" H22" 120.7 ?
C23" C22" H22" 120.7 ?
C24" C23" C22" 118.99(16) ?
C24" C23" H23" 120.5 ?
C22" C23" H23" 120.5 ?
C25" C24" C23" 122.78(16) ?
C25" C24" N2" 118.87(14) ?
C23" C24" N2" 118.34(15) ?
C24" C25" C26" 118.17(15) ?
C24" C25" H25" 120.9 ?
C26" C25" H25" 120.9 ?
C25" C26" C21" 119.49(16) ?
C25" C26" H26" 120.3 ?
C21" C26" H26" 120.3 ?
C106 C101 C102 121.0(2) ?
C106 C101 H101 119.5 ?
C102 C101 H101 119.5 ?
C101 C102 C103 118.7(2) ?
C101 C102 H102 120.6 ?
C103 C102 H102 120.6 ?
C104 C103 C102 118.7(2) ?
C104 C103 H103 120.6 ?
C102 C103 H103 120.6 ?
C105 C104 C103 120.2(2) ?
C105 C104 H104 119.9 ?
C103 C104 H104 119.9 ?
C106 C105 C104 120.8(2) ?
C106 C105 H105 119.6 ?
C104 C105 H105 119.6 ?
C105 C106 C101 120.6(2) ?
C105 C106 H106 119.7 ?
C101 C106 H106 119.7 ?

loop_
_geom_bond_atom_site_label_1
_geom_bond_atom_site_label_2
_geom_bond_site_symmetry_2
_geom_bond_distance
_geom_bond_publ_flag
O1 C1 . 1.1809(19) y
O2 C1 . 1.3494(19) y
O2 C11 . 1.3981(18) y
O3 C1 . 1.3466(19) y
O3 C21 . 1.4019(18) y
O4 N1 . 1.2332(18) ?
O5 N1 . 1.2311(18) ?
O6 N2 . 1.2275(16) ?
O7 N2 . 1.2271(17) ?
N1 C14 . 1.468(2) ?
N2 C24 . 1.4738(19) ?
C11 C16 . 1.382(2) ?
C11 C12 . 1.385(2) ?
C12 C13 . 1.383(2) ?
C12 H12 . 0.9500 ?
C13 C14 . 1.376(2) ?
C13 H13 . 0.9500 ?
C14 C15 . 1.386(2) ?
C15 C16 . 1.387(2) ?
C15 H15 . 0.9500 ?
C16 H16 . 0.9500 ?
C21 C22 . 1.377(2) ?
C21 C26 . 1.381(2) ?
C22 C23 . 1.385(2) ?
C22 H22 . 0.9500 ?
C23 C24 . 1.376(2) ?
C23 H23 . 0.9500 ?
C24 C25 . 1.385(2) ?
C25 C26 . 1.377(2) ?
C25 H25 . 0.9500 ?
C26 H26 . 0.9500 ?
O1' C1' . 1.1872(19) y
O2' C1' . 1.3448(19) y
O2' C11' . 1.4061(18) y
O3' C1' . 1.3514(19) y
O3' C21' . 1.4087(18) y
O4' N1' . 1.2288(17) ?
O5' N1' . 1.2344(17) ?
O6' N2' . 1.2263(16) ?
O7' N2' . 1.2269(16) ?
N1' C14' . 1.467(2) ?
N2' C24' . 1.465(2) ?
C11' C16' . 1.381(2) ?
C11' C12' . 1.381(2) ?
C12' C13' . 1.389(2) ?
C12' H12' . 0.9500 ?
C13' C14' . 1.381(2) ?
C13' H13' . 0.9500 ?
C14' C15' . 1.382(2) ?
C15' C16' . 1.380(2) ?
C15' H15' . 0.9500 ?
C16' H16' . 0.9500 ?
C21' C22' . 1.374(2) ?
C21' C26' . 1.379(2) ?
C22' C23' . 1.382(2) ?
C22' H22' . 0.9500 ?
C23' C24' . 1.383(2) ?
C23' H23' . 0.9500 ?
C24' C25' . 1.381(2) ?
C25' C26' . 1.387(2) ?
C25' H25' . 0.9500 ?
C26' H26' . 0.9500 ?
O1" C1" . 1.1839(19) y
O2" C1" . 1.3458(19) y
O2" C11" . 1.4070(19) y
O3" C1" . 1.355(2) y
O3" C21" . 1.4024(19) y
O4" N1" . 1.2288(17) ?
O5" N1" . 1.2212(18) ?
O6" N2" . 1.2216(18) ?
O7" N2" . 1.2279(17) ?
N1" C14" . 1.468(2) ?
N2" C24" . 1.473(2) ?
C11" C12" . 1.380(2) ?
C11" C16" . 1.385(2) ?
C12" C13" . 1.382(2) ?
C12" H12" . 0.9500 ?
C13" C14" . 1.387(2) ?
C13" H13" . 0.9500 ?
C14" C15" . 1.380(2) ?
C15" C16" . 1.377(2) ?
C15" H15" . 0.9500 ?
C16" H16" . 0.9500 ?
C21" C22" . 1.379(2) ?
C21" C26" . 1.385(2) ?
C22" C23" . 1.385(2) ?
C22" H22" . 0.9500 ?
C23" C24" . 1.377(2) ?
C23" H23" . 0.9500 ?
C24" C25" . 1.376(2) ?
C25" C26" . 1.383(2) ?
C25" H25" . 0.9500 ?
C26" H26" . 0.9500 ?
C101 C106 . 1.351(3) ?
C101 C102 . 1.373(3) ?
C101 H101 . 0.9500 ?
C102 C103 . 1.407(3) ?
C102 H102 . 0.9500 ?
C103 C104 . 1.384(3) ?
C103 H103 . 0.9500 ?
C104 C105 . 1.360(3) ?
C104 H104 . 0.9500 ?
C105 C106 . 1.347(3) ?
C105 H105 . 0.9500 ?
C106 H106 . 0.9500 ?

loop_
_geom_hbond_atom_site_label_D
_geom_hbond_atom_site_label_H
_geom_hbond_atom_site_label_A
_geom_hbond_site_symmetry_A
_geom_hbond_distance_DH
_geom_hbond_distance_HA
_geom_hbond_distance_DA
_geom_hbond_angle_DHA
C23 H23 O2 2 0.95 2.60 3.249(2) 126.3
C16' H16' O4 3_565 0.95 2.56 3.476(2) 161.2
C22' H22' O4 3_565 0.95 2.55 3.495(2) 174.1
C22' H22' O5 3_565 0.95 2.64 3.3478(19) 131.9
C15 H15 O6 2 0.95 2.59 3.356(2) 138.2
C13 H13 O7 4_565 0.95 2.47 3.210(2) 134.2
C16" H16" O1' 4_576 0.95 2.48 3.203(2) 133.1
C26' H26' O4' 4_566 0.95 2.62 3.2461(19) 124.1
C22" H22" O5' 4_566 0.95 2.67 3.418(2) 135.6
C23" H23" O5' 2_655 0.95 2.54 3.256(2) 132.1
C12" H12" O6' . 0.95 2.60 3.439(2) 146.8
C22 H22 O7' 2_545 0.95 2.56 3.3540(19) 140.9
C25' H25' O1" . 0.95 2.58 3.4736(19) 156.5
C12' H12' O7" 1_545 0.95 2.56 3.357(2) 142.0

loop_
_geom_torsion_atom_site_label_1
_geom_torsion_atom_site_label_2
_geom_torsion_atom_site_label_3
_geom_torsion_atom_site_label_4
_geom_torsion
_geom_torsion_publ_flag
C21 O3 C1 O1 0.1(3) y
C21 O3 C1 O2 179.47(13) ?
C11 O2 C1 O1 -1.4(3) y
C11 O2 C1 O3 179.22(13) ?
C1 O2 C11 C16 -50.0(2) ?
C1 O2 C11 C12 136.11(15) ?
C16 C11 C12 C13 -1.5(2) ?
O2 C11 C12 C13 172.42(14) ?
C11 C12 C13 C14 1.1(2) ?
C12 C13 C14 C15 0.1(2) ?
C12 C13 C14 N1 -177.39(14) ?
O5 N1 C14 C13 10.4(2) ?
O4 N1 C14 C13 -170.71(15) ?
O5 N1 C14 C15 -167.23(14) ?
O4 N1 C14 C15 11.7(2) ?
C13 C14 C15 C16 -1.1(2) ?
N1 C14 C15 C16 176.41(14) ?
C12 C11 C16 C15 0.5(2) ?
O2 C11 C16 C15 -172.94(14) ?
C14 C15 C16 C11 0.8(2) ?
C1 O3 C21 C22 64.8(2) ?
C1 O3 C21 C26 -120.47(16) ?
C26 C21 C22 C23 0.5(3) ?
O3 C21 C22 C23 174.87(14) ?
C21 C22 C23 C24 0.1(2) ?
C22 C23 C24 C25 -0.6(2) ?
C22 C23 C24 N2 179.38(14) ?
O7 N2 C24 C23 4.3(2) ?
O6 N2 C24 C23 -176.37(15) ?
O7 N2 C24 C25 -175.77(15) ?
O6 N2 C24 C25 3.6(2) ?
C23 C24 C25 C26 0.4(2) ?
N2 C24 C25 C26 -179.53(14) ?
C24 C25 C26 C21 0.2(2) ?
C22 C21 C26 C25 -0.7(3) ?
O3 C21 C26 C25 -175.28(14) ?
C11' O2' C1' O1' -6.9(2) y
C11' O2' C1' O3' 174.26(12) ?
C21' O3' C1' O1' 14.2(2) y
C21' O3' C1' O2' -166.98(11) ?
C1' O2' C11' C16' -54.98(19) ?
C1' O2' C11' C12' 130.82(15) ?
C16' C11' C12' C13' 0.7(2) ?
O2' C11' C12' C13' 174.75(13) ?
C11' C12' C13' C14' 0.0(2) ?
C12' C13' C14' C15' -0.2(2) ?
C12' C13' C14' N1' -179.65(13) ?
O4' N1' C14' C13' 171.67(14) ?
O5' N1' C14' C13' -7.9(2) ?
O4' N1' C14' C15' -7.8(2) ?
O5' N1' C14' C15' 172.61(14) ?
C13' C14' C15' C16' -0.2(2) ?
N1' C14' C15' C16' 179.23(13) ?
C14' C15' C16' C11' 0.8(2) ?
C12' C11' C16' C15' -1.1(2) ?
O2' C11' C16' C15' -174.90(13) ?
C1' O3' C21' C22' 62.84(19) ?
C1' O3' C21' C26' -122.45(15) ?
C26' C21' C22' C23' 1.4(3) ?
O3' C21' C22' C23' 175.75(14) ?
C21' C22' C23' C24' -1.8(2) ?
C22' C23' C24' C25' 0.8(3) ?
C22' C23' C24' N2' -178.46(15) ?
O6' N2' C24' C25' -18.3(2) ?
O7' N2' C24' C25' 161.38(15) ?
O6' N2' C24' C23' 161.01(15) ?
O7' N2' C24' C23' -19.3(2) ?
C23' C24' C25' C26' 0.7(3) ?
N2' C24' C25' C26' -179.99(14) ?
C22' C21' C26' C25' 0.2(3) ?
O3' C21' C26' C25' -174.29(14) ?
C24' C25' C26' C21' -1.2(2) ?
C11" O2" C1" O1" -6.6(2) y
C11" O2" C1" O3" 173.48(12) ?
C21" O3" C1" O1" 3.1(2) y
C21" O3" C1" O2" -176.93(13) ?
C1" O2" C11" C12" -49.0(2) ?
C1" O2" C11" C16" 137.01(15) ?
C16" C11" C12" C13" 0.9(2) ?
O2" C11" C12" C13" -172.72(14) ?
C11" C12" C13" C14" 0.7(2) ?
C12" C13" C14" C15" -1.6(2) ?
C12" C13" C14" N1" 177.57(14) ?
O5" N1" C14" C15" -179.38(17) ?
O4" N1" C14" C15" 0.9(2) ?
O5" N1" C14" C13" 1.5(2) ?
O4" N1" C14" C13" -178.25(15) ?
C13" C14" C15" C16" 0.9(2) ?
N1" C14" C15" C16" -178.23(14) ?
C14" C15" C16" C11" 0.6(2) ?
C12" C11" C16" C15" -1.5(2) ?
O2" C11" C16" C15" 172.47(14) ?
C1" O3" C21" C22" -49.0(2) ?
C1" O3" C21" C26" 134.02(16) ?
C26" C21" C22" C23" -1.2(3) ?
O3" C21" C22" C23" -177.98(15) ?
C21" C22" C23" C24" 0.8(3) ?
C22" C23" C24" C25" 0.1(3) ?
C22" C23" C24" N2" 178.95(15) ?
O6" N2" C24" C25" -177.28(17) ?
O7" N2" C24" C25" 3.1(2) ?
O6" N2" C24" C23" 3.8(2) ?
O7" N2" C24" C23" -175.76(16) ?
C23" C24" C25" C26" -0.7(3) ?
N2" C24" C25" C26" -179.52(15) ?
C24" C25" C26" C21" 0.3(3) ?
C22" C21" C26" C25" 0.7(3) ?
O3" C21" C26" C25" 177.64(15) ?
C106 C101 C102 C103 -0.3(3) ?
C101 C102 C103 C104 0.1(3) ?
C102 C103 C104 C105 0.1(3) ?
C103 C104 C105 C106 -0.2(3) ?
C104 C105 C106 C101 0.1(3) ?
C102 C101 C106 C105 0.2(3) ?
